data_7063074
loop_
_publ_author_name
'Ababaikeri, Aihaimaitijiang'
'Pan, Xueting'
'Tuniyazi, Gulimeikereyi'
'Jiang, Xiangzhan'
'Zhang, Yanhui'
'Malik, Dilnur'

_publ_section_title
;
 Ba5Y12Zn[O(SiO4)]8: a novel non-centrosymmetric silicate with a short
 ultraviolet cut-off edge featuring [ZnSi4O16] and [SiO4] units
;
_journal_issue 8
_journal_name_full 'New Journal of Chemistry'
_journal_page_first 3594
_journal_page_last 3602
_journal_paper_doi 10.1039/D3NJ04480G
_journal_volume 48
_journal_year 2024
_chemical_formula_sum 'Ba5 O40 Si8 Y12 Zn'
_chemical_formula_weight 2683.71
_space_group_crystal_system tetragonal
_space_group_IT_number 121
_space_group_name_Hall 'I -4 2'
_space_group_name_H-M_alt 'I -4 2 m'
_audit_block_doi 10.25505/fiz.icsd.cc2fz7xl
_audit_creation_method SHELXL-2016/6
_audit_update_record
;
2023-05-16 deposited with the CCDC.	2024-01-17 downloaded from the CCDC.
;
_cell_angle_alpha 90
_cell_angle_beta 90
_cell_angle_gamma 90
_cell_formula_units_Z 2
_cell_length_a 18.7014(6)
_cell_length_b 18.7014(6)
_cell_length_c 5.3640(2)
_cell_measurement_reflns_used 5747
_cell_measurement_temperature 273(2)
_cell_measurement_theta_max 27.40
_cell_measurement_theta_min 3.95
_cell_volume 1876.02(11)
_computing_structure_refinement 'SHELXL-2016/6 (Sheldrick, 2016)'
_diffrn_ambient_temperature 273(2)
_diffrn_measured_fraction_theta_full 0.996
_diffrn_measured_fraction_theta_max 0.997
_diffrn_measurement_device_type 'Bruker APEX-II CCD'
_diffrn_measurement_method '\f and \w scans'
_diffrn_radiation_type MoK\a
_diffrn_radiation_wavelength 0.71073
_diffrn_reflns_av_R_equivalents 0.0720
_diffrn_reflns_av_unetI/netI 0.0363
_diffrn_reflns_Laue_measured_fraction_full 0.996
_diffrn_reflns_Laue_measured_fraction_max 0.997
_diffrn_reflns_limit_h_max 23
_diffrn_reflns_limit_h_min -24
_diffrn_reflns_limit_k_max 22
_diffrn_reflns_limit_k_min -24
_diffrn_reflns_limit_l_max 6
_diffrn_reflns_limit_l_min -6
_diffrn_reflns_number 12254
_diffrn_reflns_point_group_measured_fraction_full 0.997
_diffrn_reflns_point_group_measured_fraction_max 0.997
_diffrn_reflns_theta_full 25.242
_diffrn_reflns_theta_max 27.466
_diffrn_reflns_theta_min 1.540
_exptl_absorpt_coefficient_mu 24.466
_exptl_absorpt_correction_type numerical
_exptl_absorpt_process_details Face-index
_exptl_crystal_colour Colourless
_exptl_crystal_density_diffrn 4.751
_exptl_crystal_description Block
_exptl_crystal_F_000 2420
_exptl_crystal_size_max 0.143
_exptl_crystal_size_mid 0.130
_exptl_crystal_size_min 0.094
_exptl_transmission_factor_max 0.18676
_exptl_transmission_factor_min 0.07851
_refine_diff_density_max 2.237
_refine_diff_density_min -1.313
_refine_diff_density_rms 0.183
_refine_ls_abs_structure_details
;
 Flack x determined using 430 quotients [(I+)-(I-)]/[(I+)+(I-)]
 (Parsons, Flack and Wagner, Acta Cryst. B69 (2013) 249-259).
;
_refine_ls_abs_structure_Flack -0.007(6)
_refine_ls_extinction_coef 0.00075(8)
_refine_ls_extinction_expression Fc^*^=kFc[1+0.001xFc^2^\l^3^/sin(2\q)]^-1/4^
_refine_ls_extinction_method 'SHELXL-2016/6 (Sheldrick 2016)'
_refine_ls_goodness_of_fit_ref 1.013
_refine_ls_hydrogen_treatment undef
_refine_ls_matrix_type full
_refine_ls_number_parameters 85
_refine_ls_number_reflns 1122
_refine_ls_number_restraints 0
_refine_ls_restrained_S_all 1.013
_refine_ls_R_factor_all 0.0224
_refine_ls_R_factor_gt 0.0212
_refine_ls_shift/su_max 0.000
_refine_ls_shift/su_mean 0.000
_refine_ls_structure_factor_coef Fsqd
_refine_ls_weighting_details 'w=1/[\s^2^(Fo^2^)+(0.0197P)^2^] where P=(Fo^2^+2Fc^2^)/3'
_refine_ls_weighting_scheme calc
_refine_ls_wR_factor_gt 0.0468
_refine_ls_wR_factor_ref 0.0471
_reflns_Friedel_coverage 0.710
_reflns_Friedel_fraction_full 0.997
_reflns_Friedel_fraction_max 0.998
_reflns_number_gt 1081
_reflns_number_total 1122
_reflns_threshold_expression 'I > 2\s(I)'
_cod_data_source_file d3nj04480g2.cif
_cod_data_source_block BaYZnSiO
_cod_depositor_comments
;
The following automatic conversions were performed:

data item '_exptl_absorpt_correction_type' value 'Numerical' was
changed to 'numerical' in accordance with the
/home/data/users/saulius/crontab/automatic-downloads/current/RSC/lib/dictionaries/cif_core.dic
dictionary named 'cif_core.dic' version 2.4.2 last updated on
2011-04-26.

Automatic conversion script
Id: cif_fix_values 8170 2020-07-09 18:12:32Z antanas 
;
_cod_original_cell_volume 1876.02(14)
_cod_database_code 7063074
_shelx_shelxl_version_number 2016/6
_shelx_space_group_comment
;
The symmetry employed for this shelxl refinement is uniquely defined
by the following loop, which should always be used as a source of
symmetry information in preference to the above space-group names.
They are only intended as comments.
;
_shelx_estimated_absorpt_t_min 0.0400
_shelx_estimated_absorpt_t_max 0.5285

loop_
_space_group_symop_operation_xyz
'x, y, z'
'y, -x, -z'
'-x, -y, z'
'-y, x, -z'
'x, -y, -z'
'-y, -x, z'
'-x, y, -z'
'y, x, z'
'x+1/2, y+1/2, z+1/2'
'y+1/2, -x+1/2, -z+1/2'
'-x+1/2, -y+1/2, z+1/2'
'-y+1/2, x+1/2, -z+1/2'
'x+1/2, -y+1/2, -z+1/2'
'-y+1/2, -x+1/2, z+1/2'
'-x+1/2, y+1/2, -z+1/2'
'y+1/2, x+1/2, z+1/2'

loop_
_atom_site_label
_atom_site_type_symbol
_atom_site_fract_x
_atom_site_fract_y
_atom_site_fract_z
_atom_site_U_iso_or_equiv
_atom_site_adp_type
_atom_site_occupancy
_atom_site_site_symmetry_order
_atom_site_calc_flag
_atom_site_refinement_flags_posn
_atom_site_refinement_flags_adp
_atom_site_refinement_flags_occupancy
_atom_site_disorder_assembly
_atom_site_disorder_group
Ba1 Ba 1.000000 0.83930(3) 1.000000 0.01109(16) Uani 1 2 d S T P . .
Ba2 Ba 0.500000 1.000000 0.750000 0.0290(5) Uani 0.5 4 d S T P . .
Y1 Y 0.79158(3) 0.79158(3) 0.00488(18) 0.0076(2) Uani 1 2 d S T P . .
Y2 Y 0.68727(4) 0.89941(4) 0.44909(13) 0.00746(17) Uani 1 1 d . . . . .
Zn1 Zn 1.000000 1.000000 0.500000 0.0137(5) Uani 1 8 d S T P . .
Si1 Si 0.87484(11) 0.87484(11) 0.4412(5) 0.0085(6) Uani 1 2 d S T P . .
Si2 Si 0.65819(14) 1.000000 0.000000 0.0087(5) Uani 1 2 d S T P . .
O1 O 0.9336(3) 0.9336(3) 0.3341(15) 0.0117(17) Uani 1 2 d S T P . .
O2 O 0.8141(3) 0.7044(3) -0.2722(10) 0.0088(11) Uani 1 1 d . . . . .
O3 O 0.8703(3) 0.8703(3) 0.7422(14) 0.0129(17) Uani 1 2 d S T P . .
O4 O 0.7070(3) 1.0172(3) 0.2434(9) 0.0087(12) Uani 1 1 d . . . . .
O5 O 0.6119(3) 0.9305(3) 0.0865(10) 0.0132(12) Uani 1 1 d . . . . .
O6 O 0.7992(3) 0.8936(3) 0.3024(10) 0.0106(11) Uani 1 1 d . . . . .

loop_
_atom_site_aniso_label
_atom_site_aniso_U_11
_atom_site_aniso_U_22
_atom_site_aniso_U_33
_atom_site_aniso_U_23
_atom_site_aniso_U_13
_atom_site_aniso_U_12
Ba1 0.0087(3) 0.0114(3) 0.0132(3) 0.000 0.0025(3) 0.000
Ba2 0.0128(5) 0.0128(5) 0.0612(17) 0.000 0.000 0.000
Y1 0.0076(3) 0.0076(3) 0.0077(5) -0.0005(3) -0.0005(3) 0.0007(3)
Y2 0.0080(3) 0.0069(3) 0.0075(3) -0.0004(3) 0.0002(3) 0.0002(2)
Zn1 0.0093(7) 0.0093(7) 0.0226(14) 0.000 0.000 0.000
Si1 0.0093(8) 0.0093(8) 0.0071(14) -0.0003(8) -0.0003(8) 0.0002(10)
Si2 0.0119(13) 0.0081(12) 0.0062(13) 0.0017(12) 0.000 0.000
O1 0.010(2) 0.010(2) 0.014(4) 0.000(2) 0.000(2) -0.004(3)
O2 0.010(3) 0.004(3) 0.012(3) 0.004(2) -0.001(2) 0.003(2)
O3 0.016(3) 0.016(3) 0.008(4) -0.001(2) -0.001(2) 0.004(3)
O4 0.012(3) 0.008(3) 0.006(2) -0.0015(18) -0.001(2) 0.0006(19)
O5 0.018(3) 0.010(3) 0.012(3) -0.001(2) 0.000(2) -0.001(2)
O6 0.008(3) 0.012(3) 0.012(2) 0.000(2) 0.001(2) -0.001(2)

loop_
_atom_type_symbol
_atom_type_description
_atom_type_scat_dispersion_real
_atom_type_scat_dispersion_imag
_atom_type_scat_source
Ba Ba -0.3244 2.2819 'International Tables Vol C Tables 4.2.6.8 and 6.1.1.4'
O O 0.0106 0.0060 'International Tables Vol C Tables 4.2.6.8 and 6.1.1.4'
Si Si 0.0817 0.0704 'International Tables Vol C Tables 4.2.6.8 and 6.1.1.4'
Y Y -2.7962 3.5667 'International Tables Vol C Tables 4.2.6.8 and 6.1.1.4'
Zn Zn 0.2839 1.4301 'International Tables Vol C Tables 4.2.6.8 and 6.1.1.4'

loop_
_geom_angle_atom_site_label_1
_geom_angle_atom_site_label_2
_geom_angle_atom_site_label_3
_geom_angle
_geom_angle_site_symmetry_1
_geom_angle_site_symmetry_3
_geom_angle_publ_flag
O6 Ba1 O6 147.4(2) 8_556 4_756 ?
O6 Ba1 O1 57.25(19) 8_556 1_556 ?
O6 Ba1 O1 153.3(2) 4_756 1_556 ?
O6 Ba1 O1 153.3(2) 8_556 4_756 ?
O6 Ba1 O1 57.25(19) 4_756 4_756 ?
O1 Ba1 O1 102.1(3) 1_556 4_756 ?
O6 Ba1 O4 87.12(15) 8_556 4_756 ?
O6 Ba1 O4 63.71(15) 4_756 4_756 ?
O1 Ba1 O4 142.95(18) 1_556 4_756 ?
O1 Ba1 O4 107.86(18) 4_756 4_756 ?
O6 Ba1 O4 63.71(15) 8_556 8_556 ?
O6 Ba1 O4 87.12(15) 4_756 8_556 ?
O1 Ba1 O4 107.86(18) 1_556 8_556 ?
O1 Ba1 O4 142.95(18) 4_756 8_556 ?
O4 Ba1 O4 57.0(2) 4_756 8_556 ?
O6 Ba1 O3 73.6(2) 8_556 . ?
O6 Ba1 O3 113.30(19) 4_756 . ?
O1 Ba1 O3 78.77(17) 1_556 . ?
O1 Ba1 O3 86.5(2) 4_756 . ?
O4 Ba1 O3 81.78(16) 4_756 . ?
O4 Ba1 O3 120.02(19) 8_556 . ?
O6 Ba1 O3 113.30(19) 8_556 4_757 ?
O6 Ba1 O3 73.6(2) 4_756 4_757 ?
O1 Ba1 O3 86.5(2) 1_556 4_757 ?
O1 Ba1 O3 78.77(17) 4_756 4_757 ?
O4 Ba1 O3 120.02(19) 4_756 4_757 ?
O4 Ba1 O3 81.78(16) 8_556 4_757 ?
O3 Ba1 O3 156.5(3) . 4_757 ?
O6 Ba1 Si2 73.70(11) 8_556 4_756 ?
O6 Ba1 Si2 73.70(11) 4_756 4_756 ?
O1 Ba1 Si2 128.95(15) 1_556 4_756 ?
O1 Ba1 Si2 128.95(15) 4_756 4_756 ?
O4 Ba1 Si2 28.51(10) 4_756 4_756 ?
O4 Ba1 Si2 28.51(10) 8_556 4_756 ?
O3 Ba1 Si2 101.73(14) . 4_756 ?
O3 Ba1 Si2 101.73(14) 4_757 4_756 ?
O6 Ba1 Si1 28.24(12) 8_556 1_556 ?
O6 Ba1 Si1 172.24(12) 4_756 1_556 ?
O1 Ba1 Si1 29.04(16) 1_556 1_556 ?
O1 Ba1 Si1 128.91(16) 4_756 1_556 ?
O4 Ba1 Si1 114.62(11) 4_756 1_556 ?
O4 Ba1 Si1 85.84(11) 8_556 1_556 ?
O3 Ba1 Si1 73.24(15) . 1_556 ?
O3 Ba1 Si1 102.05(17) 4_757 1_556 ?
Si2 Ba1 Si1 101.29(4) 4_756 1_556 ?
O6 Ba1 Si1 172.24(12) 8_556 4_756 ?
O6 Ba1 Si1 28.24(12) 4_756 4_756 ?
O1 Ba1 Si1 128.91(16) 1_556 4_756 ?
O1 Ba1 Si1 29.04(16) 4_756 4_756 ?
O4 Ba1 Si1 85.84(11) 4_756 4_756 ?
O4 Ba1 Si1 114.62(11) 8_556 4_756 ?
O3 Ba1 Si1 102.05(16) . 4_756 ?
O3 Ba1 Si1 73.24(15) 4_757 4_756 ?
Si2 Ba1 Si1 101.29(4) 4_756 4_756 ?
Si1 Ba1 Si1 157.42(8) 1_556 4_756 ?
O6 Ba1 Y1 37.66(12) 8_556 1_556 ?
O6 Ba1 Y1 131.79(12) 4_756 1_556 ?
O1 Ba1 Y1 72.79(14) 1_556 1_556 ?
O1 Ba1 Y1 125.20(13) 4_756 1_556 ?
O4 Ba1 Y1 72.29(10) 4_756 1_556 ?
O4 Ba1 Y1 84.95(10) 8_556 1_556 ?
O3 Ba1 Y1 38.68(17) . 1_556 ?
O3 Ba1 Y1 150.61(14) 4_757 1_556 ?
Si2 Ba1 Y1 77.103(10) 4_756 1_556 ?
Si1 Ba1 Y1 50.72(5) 1_556 1_556 ?
Si1 Ba1 Y1 136.09(4) 4_756 1_556 ?
O5 Ba2 O5 140.8(2) 5_576 7_656 ?
O5 Ba2 O5 96.46(8) 5_576 14_665 ?
O5 Ba2 O5 96.46(8) 7_656 14_665 ?
O5 Ba2 O5 96.46(8) 5_576 16_455 ?
O5 Ba2 O5 96.46(8) 7_656 16_455 ?
O5 Ba2 O5 140.8(2) 14_665 16_455 ?
O5 Ba2 Ba2 109.60(12) 5_576 5_576 ?
O5 Ba2 Ba2 109.60(12) 7_656 5_576 ?
O5 Ba2 Ba2 70.40(12) 14_665 5_576 ?
O5 Ba2 Ba2 70.40(12) 16_455 5_576 ?
O5 Ba2 Ba2 70.40(12) 5_576 5_577 ?
O5 Ba2 Ba2 70.40(12) 7_656 5_577 ?
O5 Ba2 Ba2 109.60(12) 14_665 5_577 ?
O5 Ba2 Ba2 109.60(12) 16_455 5_577 ?
Ba2 Ba2 Ba2 180.0 5_576 5_577 ?
O5 Ba2 O5 151.6(2) 5_576 10_465 ?
O5 Ba2 O5 61.12(13) 7_656 10_465 ?
O5 Ba2 O5 57.7(2) 14_665 10_465 ?
O5 Ba2 O5 97.95(19) 16_455 10_465 ?
Ba2 Ba2 O5 53.76(10) 5_576 10_465 ?
Ba2 Ba2 O5 126.24(10) 5_577 10_465 ?
O5 Ba2 O5 57.7(2) 5_576 1_556 ?
O5 Ba2 O5 97.95(19) 7_656 1_556 ?
O5 Ba2 O5 61.12(13) 14_665 1_556 ?
O5 Ba2 O5 151.6(2) 16_455 1_556 ?
Ba2 Ba2 O5 126.24(10) 5_576 1_556 ?
Ba2 Ba2 O5 53.76(10) 5_577 1_556 ?
O5 Ba2 O5 110.45(10) 10_465 1_556 ?
O5 Ba2 O5 61.12(13) 5_576 12_655 ?
O5 Ba2 O5 151.6(2) 7_656 12_655 ?
O5 Ba2 O5 97.95(19) 14_665 12_655 ?
O5 Ba2 O5 57.7(2) 16_455 12_655 ?
Ba2 Ba2 O5 53.76(10) 5_576 12_655 ?
Ba2 Ba2 O5 126.24(10) 5_577 12_655 ?
O5 Ba2 O5 107.5(2) 10_465 12_655 ?
O5 Ba2 O5 110.45(10) 1_556 12_655 ?
O5 Ba2 O5 97.95(19) 5_576 3_676 ?
O5 Ba2 O5 57.7(2) 7_656 3_676 ?
O5 Ba2 O5 151.6(2) 14_665 3_676 ?
O5 Ba2 O5 61.12(13) 16_455 3_676 ?
Ba2 Ba2 O5 126.24(10) 5_576 3_676 ?
Ba2 Ba2 O5 53.76(10) 5_577 3_676 ?
O5 Ba2 O5 110.45(10) 10_465 3_676 ?
O5 Ba2 O5 107.5(2) 1_556 3_676 ?
O5 Ba2 O5 110.45(10) 12_655 3_676 ?
O5 Ba2 Si2 126.25(12) 5_576 10_465 ?
O5 Ba2 Si2 71.68(12) 7_656 10_465 ?
O5 Ba2 Si2 29.86(12) 14_665 10_465 ?
O5 Ba2 Si2 126.18(12) 16_455 10_465 ?
Ba2 Ba2 Si2 65.62(2) 5_576 10_465 ?
Ba2 Ba2 Si2 114.38(2) 5_577 10_465 ?
O5 Ba2 Si2 29.77(10) 10_465 10_465 ?
O5 Ba2 Si2 81.74(10) 1_556 10_465 ?
O5 Ba2 Si2 112.33(10) 12_655 10_465 ?
O5 Ba2 Si2 129.18(10) 3_676 10_465 ?
O5 Ba2 Si2 29.86(12) 5_576 1_556 ?
O5 Ba2 Si2 126.18(12) 7_656 1_556 ?
O5 Ba2 Si2 71.68(12) 14_665 1_556 ?
O5 Ba2 Si2 126.25(12) 16_455 1_556 ?
Ba2 Ba2 Si2 114.38(2) 5_576 1_556 ?
Ba2 Ba2 Si2 65.62(2) 5_577 1_556 ?
O5 Ba2 Si2 129.18(10) 10_465 1_556 ?
O5 Ba2 Si2 29.77(10) 1_556 1_556 ?
O5 Ba2 Si2 81.74(10) 12_655 1_556 ?
O5 Ba2 Si2 112.33(10) 3_676 1_556 ?
Si2 Ba2 Si2 99.814(15) 10_465 1_556 ?
O2 Y1 O2 80.5(3) 8 . ?
O2 Y1 O2 121.76(10) 8 14_665 ?
O2 Y1 O2 73.48(13) . 14_665 ?
O2 Y1 O2 73.48(13) 8 11_665 ?
O2 Y1 O2 121.76(10) . 11_665 ?
O2 Y1 O2 77.7(3) 14_665 11_665 ?
O2 Y1 O6 165.71(19) 8 8 ?
O2 Y1 O6 108.76(17) . 8 ?
O2 Y1 O6 72.09(17) 14_665 8 ?
O2 Y1 O6 108.76(17) 11_665 8 ?
O2 Y1 O6 108.76(17) 8 . ?
O2 Y1 O6 165.72(19) . . ?
O2 Y1 O6 108.76(17) 14_665 . ?
O2 Y1 O6 72.09(17) 11_665 . ?
O6 Y1 O6 60.2(2) 8 . ?
O2 Y1 O3 86.81(18) 8 1_554 ?
O2 Y1 O3 86.81(18) . 1_554 ?
O2 Y1 O3 140.51(13) 14_665 1_554 ?
O2 Y1 O3 140.51(13) 11_665 1_554 ?
O6 Y1 O3 82.9(2) 8 1_554 ?
O6 Y1 O3 82.94(19) . 1_554 ?
O2 Y1 Si1 137.97(13) 8 . ?
O2 Y1 Si1 137.97(13) . . ?
O2 Y1 Si1 91.25(13) 14_665 . ?
O2 Y1 Si1 91.25(13) 11_665 . ?
O6 Y1 Si1 30.10(12) 8 . ?
O6 Y1 Si1 30.10(12) . . ?
O3 Y1 Si1 80.83(18) 1_554 . ?
O2 Y1 Y1 41.14(13) 8 11_664 ?
O2 Y1 Y1 41.14(13) . 11_664 ?
O2 Y1 Y1 91.80(13) 14_665 11_664 ?
O2 Y1 Y1 91.80(13) 11_665 11_664 ?
O6 Y1 Y1 149.79(12) 8 11_664 ?
O6 Y1 Y1 149.79(12) . 11_664 ?
O3 Y1 Y1 95.26(18) 1_554 11_664 ?
Si1 Y1 Y1 176.09(6) . 11_664 ?
O2 Y1 Y1 105.68(13) 8 11_665 ?
O2 Y1 Y1 105.68(13) . 11_665 ?
O2 Y1 Y1 39.74(14) 14_665 11_665 ?
O2 Y1 Y1 39.74(14) 11_665 11_665 ?
O6 Y1 Y1 82.74(12) 8 11_665 ?
O6 Y1 Y1 82.74(12) . 11_665 ?
O3 Y1 Y1 163.44(18) 1_554 11_665 ?
Si1 Y1 Y1 82.61(6) . 11_665 ?
Y1 Y1 Y1 101.30(4) 11_664 11_665 ?
O2 Y1 Y2 102.15(14) 8 11_664 ?
O2 Y1 Y2 37.39(12) . 11_664 ?
O2 Y1 Y2 36.14(13) 14_665 11_664 ?
O2 Y1 Y2 99.72(13) 11_665 11_664 ?
O6 Y1 Y2 91.47(12) 8 11_664 ?
O6 Y1 Y2 143.66(12) . 11_664 ?
O3 Y1 Y2 117.99(9) 1_554 11_664 ?
Si1 Y1 Y2 119.16(3) . 11_664 ?
Y1 Y1 Y2 62.67(3) 11_664 11_664 ?
Y1 Y1 Y2 70.69(2) 11_665 11_664 ?
O2 Y1 Y2 37.39(12) 8 14_664 ?
O2 Y1 Y2 102.15(14) . 14_664 ?
O2 Y1 Y2 99.72(13) 14_665 14_664 ?
O2 Y1 Y2 36.14(13) 11_665 14_664 ?
O6 Y1 Y2 143.66(12) 8 14_664 ?
O6 Y1 Y2 91.47(12) . 14_664 ?
O3 Y1 Y2 117.99(9) 1_554 14_664 ?
Si1 Y1 Y2 119.16(3) . 14_664 ?
Y1 Y1 Y2 62.67(3) 11_664 14_664 ?
Y1 Y1 Y2 70.69(2) 11_665 14_664 ?
Y2 Y1 Y2 102.15(3) 11_664 14_664 ?
O2 Y2 O6 93.86(19) 8_556 . ?
O2 Y2 O2 74.84(13) 8_556 11_665 ?
O6 Y2 O2 77.6(2) . 11_665 ?
O2 Y2 O4 88.93(19) 8_556 5_576 ?
O6 Y2 O4 97.77(19) . 5_576 ?
O2 Y2 O4 162.65(19) 11_665 5_576 ?
O2 Y2 O5 81.83(19) 8_556 14_665 ?
O6 Y2 O5 171.8(2) . 14_665 ?
O2 Y2 O5 94.42(19) 11_665 14_665 ?
O4 Y2 O5 89.18(19) 5_576 14_665 ?
O2 Y2 O5 141.71(19) 8_556 . ?
O6 Y2 O5 105.56(18) . . ?
O2 Y2 O5 77.52(19) 11_665 . ?
O4 Y2 O5 119.74(18) 5_576 . ?
O5 Y2 O5 74.40(16) 14_665 . ?
O2 Y2 O4 156.45(18) 8_556 . ?
O6 Y2 O4 75.45(18) . . ?
O2 Y2 O4 121.67(17) 11_665 . ?
O4 Y2 O4 72.21(19) 5_576 . ?
O5 Y2 O4 111.07(19) 14_665 . ?
O5 Y2 O4 61.82(17) . . ?
O2 Y2 Si2 171.07(14) 8_556 . ?
O6 Y2 Si2 85.43(14) . . ?
O2 Y2 Si2 96.34(14) 11_665 . ?
O4 Y2 Si2 99.99(13) 5_576 . ?
O5 Y2 Si2 97.73(15) 14_665 . ?
O5 Y2 Si2 31.46(13) . . ?
O4 Y2 Si2 31.38(12) . . ?
O2 Y2 Y2 104.43(14) 8_556 14_664 ?
O6 Y2 Y2 98.06(14) . 14_664 ?
O2 Y2 Y2 37.48(14) 11_665 14_664 ?
O4 Y2 Y2 158.48(13) 5_576 14_664 ?
O5 Y2 Y2 76.40(13) 14_665 14_664 ?
O5 Y2 Y2 41.21(13) . 14_664 ?
O4 Y2 Y2 97.89(11) . 14_664 ?
Si2 Y2 Y2 66.93(2) . 14_664 ?
O2 Y2 Y2 38.80(12) 8_556 14_665 ?
O6 Y2 Y2 132.42(13) . 14_665 ?
O2 Y2 Y2 89.96(14) 11_665 14_665 ?
O4 Y2 Y2 80.79(13) 5_576 14_665 ?
O5 Y2 Y2 44.30(13) 14_665 14_665 ?
O5 Y2 Y2 116.36(13) . 14_665 ?
O4 Y2 Y2 144.19(11) . 14_665 ?
Si2 Y2 Y2 141.97(5) . 14_665 ?
Y2 Y2 Y2 98.95(3) 14_664 14_665 ?
O2 Y2 Y1 38.08(13) 8_556 11_665 ?
O6 Y2 Y1 83.04(15) . 11_665 ?
O2 Y2 Y1 36.82(14) 11_665 11_665 ?
O4 Y2 Y1 126.50(13) 5_576 11_665 ?
O5 Y2 Y1 89.30(14) 14_665 11_665 ?
O5 Y2 Y1 111.15(13) . 11_665 ?
O4 Y2 Y1 153.69(12) . 11_665 ?
Si2 Y2 Y1 133.14(3) . 11_665 ?
Y2 Y2 Y1 70.03(2) 14_664 11_665 ?
Y2 Y2 Y1 62.11(2) 14_665 11_665 ?
O2 Y2 Y1 88.03(12) 8_556 . ?
O6 Y2 Y1 41.46(15) . . ?
O2 Y2 Y1 36.96(13) 11_665 . ?
O4 Y2 Y1 138.68(14) 5_576 . ?
O5 Y2 Y1 130.96(14) 14_665 . ?
O5 Y2 Y1 85.52(13) . . ?
O4 Y2 Y1 96.85(11) . . ?
Si2 Y2 Y1 85.56(3) . . ?
Y2 Y2 Y1 59.982(15) 14_664 . ?
Y2 Y2 Y1 118.93(2) 14_665 . ?
Y1 Y2 Y1 56.83(2) 11_665 . ?
O1 Zn1 O1 101.77(19) 3_775 2_576 ?
O1 Zn1 O1 101.77(19) 3_775 4_756 ?
O1 Zn1 O1 126.3(5) 2_576 4_756 ?
O1 Zn1 O1 126.3(5) 3_775 . ?
O1 Zn1 O1 101.77(19) 2_576 . ?
O1 Zn1 O1 101.77(19) 4_756 . ?
O3 Si1 O6 114.8(3) . 8 ?
O3 Si1 O6 114.8(3) . . ?
O6 Si1 O6 99.5(4) 8 . ?
O3 Si1 O1 114.5(4) . . ?
O6 Si1 O1 105.9(3) 8 . ?
O6 Si1 O1 105.9(3) . . ?
O3 Si1 Y1 132.5(3) . . ?
O6 Si1 Y1 49.8(2) 8 . ?
O6 Si1 Y1 49.8(2) . . ?
O1 Si1 Y1 113.0(3) . . ?
O3 Si1 Ba1 136.15(14) . 1_554 ?
O6 Si1 Ba1 50.6(2) 8 1_554 ?
O6 Si1 Ba1 108.7(2) . 1_554 ?
O1 Si1 Ba1 55.30(19) . 1_554 ?
Y1 Si1 Ba1 74.43(6) . 1_554 ?
O3 Si1 Ba1 136.15(14) . 2_576 ?
O6 Si1 Ba1 108.7(2) 8 2_576 ?
O6 Si1 Ba1 50.6(2) . 2_576 ?
O1 Si1 Ba1 55.30(19) . 2_576 ?
Y1 Si1 Ba1 74.43(6) . 2_576 ?
Ba1 Si1 Ba1 77.53(6) 1_554 2_576 ?
O4 Si2 O4 111.7(4) . 5_575 ?
O4 Si2 O5 111.7(3) . 5_575 ?
O4 Si2 O5 103.1(3) 5_575 5_575 ?
O4 Si2 O5 103.1(3) . . ?
O4 Si2 O5 111.7(3) 5_575 . ?
O5 Si2 O5 115.8(4) 5_575 . ?
O4 Si2 Y2 113.9(2) . 5_575 ?
O4 Si2 Y2 52.97(18) 5_575 5_575 ?
O5 Si2 Y2 52.3(2) 5_575 5_575 ?
O5 Si2 Y2 142.9(2) . 5_575 ?
O4 Si2 Y2 52.97(18) . . ?
O4 Si2 Y2 113.9(2) 5_575 . ?
O5 Si2 Y2 142.9(2) 5_575 . ?
O5 Si2 Y2 52.3(2) . . ?
Y2 Si2 Y2 159.82(10) 5_575 . ?
O4 Si2 Ba2 147.5(2) . 1_554 ?
O4 Si2 Ba2 100.34(19) 5_575 1_554 ?
O5 Si2 Ba2 53.0(2) 5_575 1_554 ?
O5 Si2 Ba2 68.5(2) . 1_554 ?
Y2 Si2 Ba2 80.75(3) 5_575 1_554 ?
Y2 Si2 Ba2 118.68(6) . 1_554 ?
O4 Si2 Ba2 100.34(19) . 5_576 ?
O4 Si2 Ba2 147.5(2) 5_575 5_576 ?
O5 Si2 Ba2 68.5(2) 5_575 5_576 ?
O5 Si2 Ba2 53.0(2) . 5_576 ?
Y2 Si2 Ba2 118.68(6) 5_575 5_576 ?
Y2 Si2 Ba2 80.75(3) . 5_576 ?
Ba2 Si2 Ba2 48.77(4) 1_554 5_576 ?
O4 Si2 Ba1 55.8(2) . 2_576 ?
O4 Si2 Ba1 55.8(2) 5_575 2_576 ?
O5 Si2 Ba1 122.1(2) 5_575 2_576 ?
O5 Si2 Ba1 122.1(2) . 2_576 ?
Y2 Si2 Ba1 79.91(5) 5_575 2_576 ?
Y2 Si2 Ba1 79.91(5) . 2_576 ?
Ba2 Si2 Ba1 155.62(2) 1_554 2_576 ?
Ba2 Si2 Ba1 155.62(2) 5_576 2_576 ?
Si1 O1 Zn1 132.9(5) . . ?
Si1 O1 Ba1 95.7(2) . 2_576 ?
Zn1 O1 Ba1 113.9(2) . 2_576 ?
Si1 O1 Ba1 95.7(2) . 1_554 ?
Zn1 O1 Ba1 113.9(2) . 1_554 ?
Ba1 O1 Ba1 98.5(2) 2_576 1_554 ?
Y2 O2 Y1 133.5(2) 8_554 . ?
Y2 O2 Y2 103.7(2) 8_554 11_664 ?
Y1 O2 Y2 105.8(2) . 11_664 ?
Y2 O2 Y1 105.8(2) 8_554 11_664 ?
Y1 O2 Y1 99.1(2) . 11_664 ?
Y2 O2 Y1 106.7(2) 11_664 11_664 ?
Si1 O3 Y1 128.3(4) . 1_556 ?
Si1 O3 Ba1 116.7(3) . . ?
Y1 O3 Ba1 96.2(2) 1_556 . ?
Si1 O3 Ba1 116.7(3) . 2_577 ?
Y1 O3 Ba1 96.2(2) 1_556 2_577 ?
Ba1 O3 Ba1 96.4(2) . 2_577 ?
Si2 O4 Y2 128.4(3) . 5_576 ?
Si2 O4 Y2 95.6(2) . . ?
Y2 O4 Y2 104.97(19) 5_576 . ?
Si2 O4 Ba1 95.6(2) . 2_576 ?
Y2 O4 Ba1 123.4(2) 5_576 2_576 ?
Y2 O4 Ba1 103.56(17) . 2_576 ?
Si2 O5 Y2 135.4(3) . 14_664 ?
Si2 O5 Y2 96.2(3) . . ?
Y2 O5 Y2 94.49(19) 14_664 . ?
Si2 O5 Ba2 97.1(2) . 5_576 ?
Y2 O5 Ba2 120.2(2) 14_664 5_576 ?
Y2 O5 Ba2 108.03(19) . 5_576 ?
Si2 O5 Ba2 81.7(2) . 1_554 ?
Y2 O5 Ba2 98.82(18) 14_664 1_554 ?
Y2 O5 Ba2 163.0(2) . 1_554 ?
Ba2 O5 Ba2 55.84(11) 5_576 1_554 ?
Si1 O6 Y2 131.2(3) . . ?
Si1 O6 Y1 100.1(3) . . ?
Y2 O6 Y1 102.1(2) . . ?
Si1 O6 Ba1 101.1(3) . 2_576 ?
Y2 O6 Ba1 116.1(2) . 2_576 ?
Y1 O6 Ba1 101.37(18) . 2_576 ?

loop_
_geom_bond_atom_site_label_1
_geom_bond_atom_site_label_2
_geom_bond_distance
_geom_bond_site_symmetry_2
_geom_bond_publ_flag
Ba1 O6 2.674(5) 8_556 ?
Ba1 O6 2.674(5) 4_756 ?
Ba1 O1 2.804(5) 1_556 ?
Ba1 O1 2.804(5) 4_756 ?
Ba1 O4 2.817(5) 4_756 ?
Ba1 O4 2.817(5) 8_556 ?
Ba1 O3 2.852(5) . ?
Ba1 O3 2.852(5) 4_757 ?
Ba1 Si2 3.387(3) 4_756 ?
Ba1 Si1 3.394(2) 1_556 ?
Ba1 Si1 3.394(2) 4_756 ?
Ba1 Y1 3.9988(8) 1_556 ?
Ba2 O5 2.614(5) 5_576 ?
Ba2 O5 2.614(5) 7_656 ?
Ba2 O5 2.614(5) 14_665 ?
Ba2 O5 2.614(5) 16_455 ?
Ba2 Ba2 2.68200(10) 5_576 ?
Ba2 Ba2 2.68200(11) 5_577 ?
Ba2 O5 3.053(5) 10_465 ?
Ba2 O5 3.053(6) 1_556 ?
Ba2 O5 3.053(5) 12_655 ?
Ba2 O5 3.053(6) 3_676 ?
Ba2 Si2 3.248(2) 10_465 ?
Ba2 Si2 3.248(2) 1_556 ?
Y1 O2 2.246(6) 8 ?
Y1 O2 2.246(5) . ?
Y1 O2 2.311(5) 14_665 ?
Y1 O2 2.311(5) 11_665 ?
Y1 O6 2.492(6) 8 ?
Y1 O6 2.492(6) . ?
Y1 O3 2.514(8) 1_554 ?
Y1 Si1 3.213(3) . ?
Y1 Y1 3.4684(11) 11_664 ?
Y1 Y1 3.4684(11) 11_665 ?
Y1 Y2 3.6060(9) 11_664 ?
Y1 Y2 3.6060(9) 14_664 ?
Y2 O2 2.210(5) 8_556 ?
Y2 O6 2.238(5) . ?
Y2 O2 2.276(5) 11_665 ?
Y2 O4 2.300(5) 5_576 ?
Y2 O5 2.332(5) 14_665 ?
Y2 O5 2.472(6) . ?
Y2 O4 2.490(5) . ?
Y2 Si2 3.1044(9) . ?
Y2 Y2 3.5283(9) 14_664 ?
Y2 Y2 3.5283(9) 14_665 ?
Zn1 O1 1.970(7) 3_775 ?
Zn1 O1 1.970(7) 2_576 ?
Zn1 O1 1.970(7) 4_756 ?
Zn1 O1 1.970(7) . ?
Si1 O3 1.619(8) . ?
Si1 O6 1.637(6) 8 ?
Si1 O6 1.637(6) . ?
Si1 O1 1.656(8) . ?
Si2 O4 1.624(5) . ?
Si2 O4 1.624(5) 5_575 ?
Si2 O5 1.630(6) 5_575 ?
Si2 O5 1.630(6) . ?

loop_
_geom_torsion_atom_site_label_1
_geom_torsion_atom_site_label_2
_geom_torsion_atom_site_label_3
_geom_torsion_atom_site_label_4
_geom_torsion
_geom_torsion_site_symmetry_1
_geom_torsion_site_symmetry_2
_geom_torsion_site_symmetry_3
_geom_torsion_site_symmetry_4
_geom_torsion_publ_flag
O3 Si1 O1 Zn1 0.000(3) . . . . ?
O6 Si1 O1 Zn1 -127.5(2) 8 . . . ?
O6 Si1 O1 Zn1 127.5(2) . . . . ?
Y1 Si1 O1 Zn1 180.000(1) . . . . ?
Ba1 Si1 O1 Zn1 -130.40(14) 1_554 . . . ?
Ba1 Si1 O1 Zn1 130.40(14) 2_576 . . . ?
O3 Si1 O1 Ba1 -130.40(14) . . . 2_576 ?
O6 Si1 O1 Ba1 102.1(2) 8 . . 2_576 ?
O6 Si1 O1 Ba1 -2.9(3) . . . 2_576 ?
Y1 Si1 O1 Ba1 49.60(14) . . . 2_576 ?
Ba1 Si1 O1 Ba1 99.2(3) 1_554 . . 2_576 ?
O3 Si1 O1 Ba1 130.40(14) . . . 1_554 ?
O6 Si1 O1 Ba1 2.9(3) 8 . . 1_554 ?
O6 Si1 O1 Ba1 -102.1(2) . . . 1_554 ?
Y1 Si1 O1 Ba1 -49.60(14) . . . 1_554 ?
Ba1 Si1 O1 Ba1 -99.2(3) 2_576 . . 1_554 ?
O6 Si1 O3 Y1 -57.2(3) 8 . . 1_556 ?
O6 Si1 O3 Y1 57.2(3) . . . 1_556 ?
O1 Si1 O3 Y1 180.000(2) . . . 1_556 ?
Y1 Si1 O3 Y1 0.000(4) . . . 1_556 ?
Ba1 Si1 O3 Y1 -115.3(3) 1_554 . . 1_556 ?
Ba1 Si1 O3 Y1 115.3(3) 2_576 . . 1_556 ?
O6 Si1 O3 Ba1 66.3(5) 8 . . . ?
O6 Si1 O3 Ba1 -179.3(3) . . . . ?
O1 Si1 O3 Ba1 -56.5(3) . . . . ?
Y1 Si1 O3 Ba1 123.5(3) . . . . ?
Ba1 Si1 O3 Ba1 8.1(6) 1_554 . . . ?
Ba1 Si1 O3 Ba1 -121.20(12) 2_576 . . . ?
O6 Si1 O3 Ba1 179.4(3) 8 . . 2_577 ?
O6 Si1 O3 Ba1 -66.3(5) . . . 2_577 ?
O1 Si1 O3 Ba1 56.5(3) . . . 2_577 ?
Y1 Si1 O3 Ba1 -123.5(3) . . . 2_577 ?
Ba1 Si1 O3 Ba1 121.20(12) 1_554 . . 2_577 ?
Ba1 Si1 O3 Ba1 -8.1(6) 2_576 . . 2_577 ?
O4 Si2 O4 Y2 141.6(4) 5_575 . . 5_576 ?
O5 Si2 O4 Y2 26.6(5) 5_575 . . 5_576 ?
O5 Si2 O4 Y2 -98.3(4) . . . 5_576 ?
Y2 Si2 O4 Y2 83.7(3) 5_575 . . 5_576 ?
Y2 Si2 O4 Y2 -114.2(4) . . . 5_576 ?
Ba2 Si2 O4 Y2 -27.9(6) 1_554 . . 5_576 ?
Ba2 Si2 O4 Y2 -44.2(3) 5_576 . . 5_576 ?
Ba1 Si2 O4 Y2 141.6(4) 2_576 . . 5_576 ?
O4 Si2 O4 Y2 -104.3(2) 5_575 . . . ?
O5 Si2 O4 Y2 140.8(2) 5_575 . . . ?
O5 Si2 O4 Y2 15.8(3) . . . . ?
Y2 Si2 O4 Y2 -162.09(9) 5_575 . . . ?
Ba2 Si2 O4 Y2 86.3(3) 1_554 . . . ?
Ba2 Si2 O4 Y2 69.98(15) 5_576 . . . ?
Ba1 Si2 O4 Y2 -104.3(2) 2_576 . . . ?
O4 Si2 O4 Ba1 0.0 5_575 . . 2_576 ?
O5 Si2 O4 Ba1 -114.9(2) 5_575 . . 2_576 ?
O5 Si2 O4 Ba1 120.1(2) . . . 2_576 ?
Y2 Si2 O4 Ba1 -57.82(18) 5_575 . . 2_576 ?
Y2 Si2 O4 Ba1 104.3(2) . . . 2_576 ?
Ba2 Si2 O4 Ba1 -169.44(17) 1_554 . . 2_576 ?
Ba2 Si2 O4 Ba1 174.25(9) 5_576 . . 2_576 ?
O4 Si2 O5 Y2 -118.8(4) . . . 14_664 ?
O4 Si2 O5 Y2 1.3(5) 5_575 . . 14_664 ?
O5 Si2 O5 Y2 118.9(5) 5_575 . . 14_664 ?
Y2 Si2 O5 Y2 58.0(6) 5_575 . . 14_664 ?
Y2 Si2 O5 Y2 -102.8(5) . . . 14_664 ?
Ba2 Si2 O5 Y2 94.2(4) 1_554 . . 14_664 ?
Ba2 Si2 O5 Y2 148.1(5) 5_576 . . 14_664 ?
Ba1 Si2 O5 Y2 -61.1(5) 2_576 . . 14_664 ?
O4 Si2 O5 Y2 -16.0(3) . . . . ?
O4 Si2 O5 Y2 104.1(3) 5_575 . . . ?
O5 Si2 O5 Y2 -138.2(2) 5_575 . . . ?
Y2 Si2 O5 Y2 160.88(19) 5_575 . . . ?
Ba2 Si2 O5 Y2 -162.9(2) 1_554 . . . ?
Ba2 Si2 O5 Y2 -109.1(2) 5_576 . . . ?
Ba1 Si2 O5 Y2 41.8(2) 2_576 . . . ?
O4 Si2 O5 Ba2 93.2(2) . . . 5_576 ?
O4 Si2 O5 Ba2 -146.8(2) 5_575 . . 5_576 ?
O5 Si2 O5 Ba2 -29.13(7) 5_575 . . 5_576 ?
Y2 Si2 O5 Ba2 -90.0(3) 5_575 . . 5_576 ?
Y2 Si2 O5 Ba2 109.1(2) . . . 5_576 ?
Ba2 Si2 O5 Ba2 -53.84(12) 1_554 . . 5_576 ?
Ba1 Si2 O5 Ba2 150.87(7) 2_576 . . 5_576 ?
O4 Si2 O5 Ba2 147.0(2) . . . 1_554 ?
O4 Si2 O5 Ba2 -92.9(2) 5_575 . . 1_554 ?
O5 Si2 O5 Ba2 24.71(6) 5_575 . . 1_554 ?
Y2 Si2 O5 Ba2 -36.2(3) 5_575 . . 1_554 ?
Y2 Si2 O5 Ba2 162.9(2) . . . 1_554 ?
Ba2 Si2 O5 Ba2 53.84(12) 5_576 . . 1_554 ?
Ba1 Si2 O5 Ba2 -155.29(6) 2_576 . . 1_554 ?
O3 Si1 O6 Y2 -9.7(6) . . . . ?
O6 Si1 O6 Y2 113.3(4) 8 . . . ?
O1 Si1 O6 Y2 -137.1(4) . . . . ?
Y1 Si1 O6 Y2 116.0(5) . . . . ?
Ba1 Si1 O6 Y2 164.8(3) 1_554 . . . ?
Ba1 Si1 O6 Y2 -140.2(5) 2_576 . . . ?
O3 Si1 O6 Y1 -125.7(3) . . . . ?
O6 Si1 O6 Y1 -2.7(4) 8 . . . ?
O1 Si1 O6 Y1 106.9(3) . . . . ?
Ba1 Si1 O6 Y1 48.8(2) 1_554 . . . ?
Ba1 Si1 O6 Y1 103.8(2) 2_576 . . . ?
O3 Si1 O6 Ba1 130.4(3) . . . 2_576 ?
O6 Si1 O6 Ba1 -106.5(3) 8 . . 2_576 ?
O1 Si1 O6 Ba1 3.1(3) . . . 2_576 ?
Y1 Si1 O6 Ba1 -103.8(2) . . . 2_576 ?
Ba1 Si1 O6 Ba1 -55.0(2) 1_554 . . 2_576 ?
